data_7703375
loop_
_publ_author_name
'Smith, Danielle E.'
'Greenacre, Victoria K.'
'Hector, Andrew L.'
'Huang, Ruomeng'
'Levason, William'
'Reid, Gillian'
'Robinson, Fred'
'Thomas, Shibin'

_publ_section_title
;
 Thioether complexes of WSCl<sub>4</sub>, WOCl<sub>4</sub> and
 WSCl<sub>3</sub> and evaluation of thiochloride complexes as CVD
 precursors for WS<sub>2</sub> thin films.
;
_journal_issue 8
_journal_name_full 'Dalton transactions (Cambridge, England : 2003)'
_journal_page_first 2496
_journal_page_last 2504
_journal_paper_doi 10.1039/d0dt00068j
_journal_volume 49
_journal_year 2020
_chemical_formula_moiety 'C4 H10 Cl8 S4 W2'
_chemical_formula_sum 'C4 H10 Cl8 S4 W2'
_chemical_formula_weight 837.66
_chemical_properties_physical Moisture-sensitive
_space_group_crystal_system monoclinic
_space_group_IT_number 14
_space_group_name_Hall '-P 2ybc'
_space_group_name_H-M_alt 'P 1 21/c 1'
_atom_sites_solution_hydrogens geom
_atom_sites_solution_primary dual
_audit_creation_date 2019-07-01
_audit_creation_method
;
Olex2 1.2
(compiled 2018.05.29 svn.r3508 for OlexSys, GUI svn.r5506)
;
_audit_update_record
;
2019-08-28 deposited with the CCDC.	2020-01-28 downloaded from the CCDC.
;
_cell_angle_alpha 90
_cell_angle_beta 91.882(3)
_cell_angle_gamma 90
_cell_formula_units_Z 2
_cell_length_a 7.6849(2)
_cell_length_b 10.5079(3)
_cell_length_c 11.8240(4)
_cell_measurement_reflns_used 7344
_cell_measurement_temperature 100.00(10)
_cell_measurement_theta_max 31.1650
_cell_measurement_theta_min 3.2880
_cell_volume 954.30(5)
_computing_cell_refinement 'CrysAlisPro 1.171.39.34b (Rigaku OD, 2017)'
_computing_data_collection 'CrysAlisPro 1.171.39.34b (Rigaku OD, 2017)'
_computing_data_reduction 'CrysAlisPro 1.171.39.34b (Rigaku OD, 2017)'
_computing_molecular_graphics 'Olex2 (Dolomanov et al., 2009)'
_computing_publication_material 'Olex2 (Dolomanov et al., 2009)'
_computing_structure_refinement 'ShelXL (Sheldrick, 2015)'
_computing_structure_solution 'ShelXT (Sheldrick, 2015)'
_diffrn_ambient_environment N~2~
_diffrn_ambient_temperature 100.00(10)
_diffrn_detector 'CCD plate'
_diffrn_measured_fraction_theta_full 0.995
_diffrn_measured_fraction_theta_max 0.996
_diffrn_measurement_details
;
List of Runs (angles in degrees, time in seconds):

  # Type    Start    End  Width  t~exp~   \w     \q     \k     \f   Frames
#--------------------------------------------------------------------------
  1  \w    -37.00  77.00   1.00    1.00    --  -12.30  38.00 -90.00  114
  2  \w   -102.00  17.00   1.00    1.00    --  -12.30 -57.00 -30.00  119
  3  \w   -102.00  17.00   1.00    1.00    --  -12.30 -57.00-120.00  119
  4  \w   -102.00  17.00   1.00    1.00    --  -12.30 -57.00 150.00  119
  5  \w    -43.00  28.00   1.00    1.00    --  -12.30  60.00   0.00   71
  6  \w    -42.00  77.00   1.00    1.00    --  -12.30  57.00  90.00  119
;
_diffrn_measurement_device 'four-circle diffractometer'
_diffrn_measurement_device_type 'XtaLAB AFC12 (RCD3): Kappa single'
_diffrn_measurement_method '\w scans'
_diffrn_orient_matrix_type 'CrysAlisPro convention (1999,Acta A55,543-557)'
_diffrn_orient_matrix_UB_11 -0.0769411000
_diffrn_orient_matrix_UB_12 -0.0160792000
_diffrn_orient_matrix_UB_13 -0.0316001000
_diffrn_orient_matrix_UB_21 -0.0349005000
_diffrn_orient_matrix_UB_22 -0.0279082000
_diffrn_orient_matrix_UB_23 0.0489127000
_diffrn_orient_matrix_UB_31 -0.0373271000
_diffrn_orient_matrix_UB_32 0.0593180000
_diffrn_orient_matrix_UB_33 0.0145066000
_diffrn_radiation_monochromator mirror
_diffrn_radiation_probe x-ray
_diffrn_radiation_type MoK\a
_diffrn_radiation_wavelength 0.71073
_diffrn_reflns_av_R_equivalents 0.1412
_diffrn_reflns_av_unetI/netI 0.0527
_diffrn_reflns_Laue_measured_fraction_full 0.995
_diffrn_reflns_Laue_measured_fraction_max 0.996
_diffrn_reflns_limit_h_max 9
_diffrn_reflns_limit_h_min -9
_diffrn_reflns_limit_k_max 12
_diffrn_reflns_limit_k_min -12
_diffrn_reflns_limit_l_max 14
_diffrn_reflns_limit_l_min -14
_diffrn_reflns_number 13938
_diffrn_reflns_point_group_measured_fraction_full 0.995
_diffrn_reflns_point_group_measured_fraction_max 0.996
_diffrn_reflns_theta_full 25.242
_diffrn_reflns_theta_max 25.981
_diffrn_reflns_theta_min 3.956
_diffrn_source 'Rotating-anode X-ray tube'
_diffrn_source_type 'Rigaku (Mo) X-ray Source'
_exptl_absorpt_coefficient_mu 13.581
_exptl_absorpt_correction_T_max 0.00827
_exptl_absorpt_correction_T_min 0.00090
_exptl_absorpt_correction_type multi-scan
_exptl_absorpt_process_details
;
CrysAlisPro 1.171.39.34b (Rigaku Oxford Diffraction, 2017)
Spherical absorption correction
 using equivalent radius and absorption coefficient.
Empirical absorption correction using spherical harmonics,
 implemented in SCALE3 ABSPACK scaling algorithm.
;
_exptl_crystal_colour 'dark red'
_exptl_crystal_colour_modifier dark
_exptl_crystal_colour_primary red
_exptl_crystal_density_diffrn 2.915
_exptl_crystal_description plate
_exptl_crystal_F_000 764
_exptl_crystal_preparation 'Slow evporation from DCM'
_exptl_crystal_recrystallization_method 'Slow evporation from DCM'
_exptl_crystal_size_max 0.02
_exptl_crystal_size_mid 0.02
_exptl_crystal_size_min 0.01
_refine_diff_density_max 3.356
_refine_diff_density_min -1.347
_refine_diff_density_rms 0.431
_refine_ls_extinction_method none
_refine_ls_goodness_of_fit_ref 1.113
_refine_ls_hydrogen_treatment constr
_refine_ls_matrix_type full
_refine_ls_number_parameters 83
_refine_ls_number_reflns 1864
_refine_ls_number_restraints 0
_refine_ls_restrained_S_all 1.113
_refine_ls_R_factor_all 0.0597
_refine_ls_R_factor_gt 0.0572
_refine_ls_shift/su_max 0.000
_refine_ls_shift/su_mean 0.000
_refine_ls_structure_factor_coef Fsqd
_refine_ls_weighting_details 'w=1/[\s^2^(Fo^2^)+(0.0969P)^2^] where P=(Fo^2^+2Fc^2^)/3'
_refine_ls_weighting_scheme calc
_refine_ls_wR_factor_gt 0.1476
_refine_ls_wR_factor_ref 0.1519
_reflns_Friedel_coverage 0.000
_reflns_number_gt 1697
_reflns_number_total 1864
_reflns_threshold_expression 'I > 2\s(I)'
_cod_data_source_file d0dt00068j2.cif
_cod_data_source_block dsex94rdb
_cod_depositor_comments 'Adding full bibliography for 7703371--7703377.cif.'
_cod_database_code 7703375
_shelx_shelxl_version_number 2018/3
_chemical_oxdiff_formula 'W2 S4 Cl8 C4 H10'
_chemical_oxdiff_usercomment 'Red Block'
_shelx_space_group_comment
;
The symmetry employed for this shelxl refinement is uniquely defined
by the following loop, which should always be used as a source of
symmetry information in preference to the above space-group names.
They are only intended as comments.
;
_shelx_estimated_absorpt_t_max 0.876
_shelx_estimated_absorpt_t_min 0.773
_reflns_odcompleteness_completeness 99.81
_reflns_odcompleteness_iscentric 1
_reflns_odcompleteness_theta 28.64
_olex2_refinement_description
;
1. Fixed Uiso
 At 1.2 times of:
  All C(H,H) groups
 At 1.5 times of:
  All C(H,H,H) groups
2.a Secondary CH2 refined with riding coordinates:
 C1(H1A,H1B)
2.b Idealised Me refined as rotating group:
 C2(H2A,H2B,H2C)
;
_olex2_exptl_crystal_mounting_method Mounted
_olex2_submission_special_instructions 'No special instructions were received'
_oxdiff_exptl_absorpt_empirical_details
;
Empirical correction (ABSPACK) includes:
- Absorption correction using spherical harmonics
- Frame scaling
;
_oxdiff_exptl_absorpt_empirical_full_max 5.229
_oxdiff_exptl_absorpt_empirical_full_min 0.088

loop_
_space_group_symop_operation_xyz
'x, y, z'
'-x, y+1/2, -z+1/2'
'-x, -y, -z'
'x, -y-1/2, z-1/2'

loop_
_atom_site_label
_atom_site_type_symbol
_atom_site_fract_x
_atom_site_fract_y
_atom_site_fract_z
_atom_site_U_iso_or_equiv
_atom_site_adp_type
_atom_site_occupancy
_atom_site_site_symmetry_order
_atom_site_calc_flag
_atom_site_refinement_flags_posn
W1 W 0.26713(4) 0.42356(3) 0.66838(3) 0.0437(3) Uani 1 1 d .
Cl4 Cl 0.5502(3) 0.42995(19) 0.7403(3) 0.0504(6) Uani 1 1 d .
Cl2 Cl -0.0323(3) 0.4269(2) 0.6588(3) 0.0549(6) Uani 1 1 d .
S2 S 0.2367(3) 0.4657(2) 0.9037(2) 0.0477(5) Uani 1 1 d .
Cl1 Cl 0.2455(3) 0.2183(2) 0.7357(2) 0.0537(6) Uani 1 1 d .
Cl3 Cl 0.2609(3) 0.6417(3) 0.6599(2) 0.0573(7) Uani 1 1 d .
S1 S 0.3228(3) 0.3828(3) 0.5000(2) 0.0549(6) Uani 1 1 d .
C2 C 0.3262(13) 0.6207(9) 0.9346(9) 0.057(2) Uani 1 1 d .
H2A H 0.440665 0.626600 0.904940 0.085 Uiso 1 1 calc GR
H2B H 0.332816 0.633257 1.015045 0.085 Uiso 1 1 calc GR
H2C H 0.252703 0.684744 0.900301 0.085 Uiso 1 1 calc GR
C1 C 0.0108(12) 0.4883(10) 0.9380(9) 0.052(2) Uani 1 1 d .
H1A H -0.035981 0.560216 0.895426 0.062 Uiso 1 1 calc R
H1B H -0.055240 0.413396 0.915305 0.062 Uiso 1 1 calc R

loop_
_atom_site_aniso_label
_atom_site_aniso_U_11
_atom_site_aniso_U_22
_atom_site_aniso_U_33
_atom_site_aniso_U_23
_atom_site_aniso_U_13
_atom_site_aniso_U_12
W1 0.0435(3) 0.0420(4) 0.0458(4) 0.00098(12) 0.0048(2) 0.00014(11)
Cl4 0.0421(12) 0.0541(13) 0.0552(15) -0.0005(9) 0.0058(11) -0.0001(8)
Cl2 0.0440(13) 0.0656(15) 0.0551(16) -0.0017(10) 0.0022(11) 0.0021(8)
S2 0.0467(12) 0.0492(12) 0.0475(13) 0.0004(10) 0.0071(9) 0.0022(9)
Cl1 0.0621(13) 0.0441(11) 0.0548(13) 0.0021(9) 0.0011(10) -0.0048(9)
Cl3 0.0674(16) 0.0460(15) 0.0586(16) 0.0037(9) 0.0055(12) -0.0007(8)
S1 0.0577(14) 0.0585(13) 0.0487(13) -0.0014(11) 0.0068(10) -0.0009(10)
C2 0.057(5) 0.048(5) 0.066(6) -0.010(5) 0.006(4) -0.009(4)
C1 0.042(4) 0.059(5) 0.054(5) -0.001(4) 0.015(4) 0.008(4)

loop_
_atom_type_symbol
_atom_type_description
_atom_type_scat_dispersion_real
_atom_type_scat_dispersion_imag
_atom_type_scat_source
C C 0.0033 0.0016 'International Tables Vol C Tables 4.2.6.8 and 6.1.1.4'
H H 0.0000 0.0000 'International Tables Vol C Tables 4.2.6.8 and 6.1.1.4'
Cl Cl 0.1484 0.1585 'International Tables Vol C Tables 4.2.6.8 and 6.1.1.4'
S S 0.1246 0.1234 'International Tables Vol C Tables 4.2.6.8 and 6.1.1.4'
W W -0.8490 6.8722 'International Tables Vol C Tables 4.2.6.8 and 6.1.1.4'

loop_
_geom_angle_atom_site_label_1
_geom_angle_atom_site_label_2
_geom_angle_atom_site_label_3
_geom_angle
_geom_angle_site_symmetry_1
Cl4 W1 S2 75.01(9) .
Cl2 W1 Cl4 161.06(12) .
Cl2 W1 S2 86.05(9) .
Cl2 W1 Cl1 87.02(9) .
Cl1 W1 Cl4 88.73(8) .
Cl1 W1 S2 78.35(8) .
Cl3 W1 Cl4 90.29(8) .
Cl3 W1 Cl2 87.89(8) .
Cl3 W1 S2 83.38(8) .
Cl3 W1 Cl1 161.32(8) .
S1 W1 Cl4 97.84(10) .
S1 W1 Cl2 101.05(10) .
S1 W1 S2 172.33(8) .
S1 W1 Cl1 98.98(10) .
S1 W1 Cl3 99.64(10) .
C2 S2 W1 107.3(4) .
C2 S2 C1 101.4(5) .
C1 S2 W1 110.5(3) .
C1 C1 S2 112.2(9) 3_567

loop_
_geom_bond_atom_site_label_1
_geom_bond_atom_site_label_2
_geom_bond_distance
_geom_bond_site_symmetry_2
W1 Cl4 2.311(3) .
W1 Cl2 2.301(3) .
W1 S2 2.835(2) .
W1 Cl1 2.307(2) .
W1 Cl3 2.295(3) .
W1 S1 2.095(2) .
S2 C2 1.801(10) .
S2 C1 1.811(9) .
C1 C1 1.50(2) 3_567
